data_4078846
loop_
_publ_author_name
'Zamora, Matthew T.'
'Ferguson, Michael J.'
'McDonald, Robert'
'Cowie, Martin'

_publ_section_title
;
 Unsymmetrical Dicarbenes Based onN-Heterocyclic/Mesoionic Carbene
 Frameworks: A Stepwise Metalation Strategy for the Generation of a
 Dicarbene-Bridged Mixed-Metal Pd/Rh Complex
;
_journal_issue 15
_journal_name_full Organometallics
_journal_page_first 5463
_journal_paper_doi 10.1021/om3004543
_journal_volume 31
_journal_year 2012
_chemical_formula_moiety 'C20 H29 N5, 2(C F3 O3 S)'
_chemical_formula_sum 'C22 H29 F6 N5 O6 S2'
_chemical_formula_weight 637.62
_chemical_name_systematic
; 
 ? 
;
_space_group_IT_number 14
_symmetry_cell_setting monoclinic
_symmetry_space_group_name_Hall '-P 2ybc'
_symmetry_space_group_name_H-M 'P 1 21/c 1'
_atom_sites_solution_hydrogens geom
_atom_sites_solution_primary direct
_atom_sites_solution_secondary difmap
_audit_creation_method SHELXL-97
_cell_angle_alpha 90.00
_cell_angle_beta 102.3006(6)
_cell_angle_gamma 90.00
_cell_formula_units_Z 4
_cell_length_a 15.5497(7)
_cell_length_b 14.4945(7)
_cell_length_c 12.9298(6)
_cell_measurement_reflns_used 7376
_cell_measurement_temperature 173(2)
_cell_measurement_theta_max 21.61
_cell_measurement_theta_min 2.33
_cell_volume 2847.3(2)
_computing_cell_refinement 'Bruker SAINT'
_computing_data_collection 'Bruker APEX2'
_computing_data_reduction 'Bruker SAINT'
_computing_molecular_graphics 'Bruker SHELXTL'
_computing_publication_material 'Bruker SHELXTL'
_computing_structure_refinement 'SHELXL-97 (Sheldrick, 2008)'
_computing_structure_solution 'SHELXS-97 (Sheldrick, 2008)'
_diffrn_ambient_temperature 173(2)
_diffrn_measured_fraction_theta_full 0.999
_diffrn_measured_fraction_theta_max 0.999
_diffrn_measurement_device_type 'Bruker APEX-II CCD'
_diffrn_measurement_method '\w scans'
_diffrn_radiation_monochromator graphite
_diffrn_radiation_source 'fine-focus sealed tube'
_diffrn_radiation_type MoK\a
_diffrn_radiation_wavelength 0.71073
_diffrn_reflns_av_R_equivalents 0.0287
_diffrn_reflns_av_sigmaI/netI 0.0219
_diffrn_reflns_limit_h_max 19
_diffrn_reflns_limit_h_min -19
_diffrn_reflns_limit_k_max 18
_diffrn_reflns_limit_k_min -18
_diffrn_reflns_limit_l_max 16
_diffrn_reflns_limit_l_min -16
_diffrn_reflns_number 22483
_diffrn_reflns_theta_full 26.40
_diffrn_reflns_theta_max 26.40
_diffrn_reflns_theta_min 1.94
_exptl_absorpt_coefficient_mu 0.272
_exptl_absorpt_correction_T_max 0.9892
_exptl_absorpt_correction_T_min 0.8832
_exptl_absorpt_correction_type integration
_exptl_absorpt_process_details 'SADABS (Sheldrick, 2008)'
_exptl_crystal_colour colourless
_exptl_crystal_density_diffrn 1.487
_exptl_crystal_density_method 'not measured'
_exptl_crystal_description plate
_exptl_crystal_F_000 1320
_exptl_crystal_size_max 0.47
_exptl_crystal_size_mid 0.44
_exptl_crystal_size_min 0.04
_refine_diff_density_max 0.322
_refine_diff_density_min -0.332
_refine_diff_density_rms 0.047
_refine_ls_extinction_method none
_refine_ls_goodness_of_fit_ref 1.021
_refine_ls_hydrogen_treatment constr
_refine_ls_matrix_type full
_refine_ls_number_parameters 372
_refine_ls_number_reflns 5831
_refine_ls_number_restraints 0
_refine_ls_restrained_S_all 1.021
_refine_ls_R_factor_all 0.0471
_refine_ls_R_factor_gt 0.0361
_refine_ls_shift/su_max 0.000
_refine_ls_shift/su_mean 0.000
_refine_ls_structure_factor_coef Fsqd
_refine_ls_weighting_details 'calc w=1/[\s^2^(Fo^2^)+(0.0435P)^2^+1.7352P] where P=(Fo^2^+2Fc^2^)/3'
_refine_ls_weighting_scheme calc
_refine_ls_wR_factor_gt 0.0892
_refine_ls_wR_factor_ref 0.0968
_reflns_number_gt 4762
_reflns_number_total 5831
_reflns_threshold_expression I>2\s(I)
_cod_data_source_file om3004543_si_003.cif
_cod_data_source_block 4b
_cod_depositor_comments
;
The following automatic conversions were performed:

'_symmetry_cell_setting' value 'Monoclinic' changed to 'monoclinic'
according to /home/saulius/struct/CIF-dictionaries/cif_core.dic
dictionary named 'cif_core.dic' version 2.4.2 from 2011-04-26.

Automatic conversion script
Id: cif_fix_values 1891 2012-01-12 08:04:46Z andrius 
;
_cod_original_sg_symbol_H-M 'P 21/c'
_cod_database_code 4078846

loop_
_symmetry_equiv_pos_as_xyz
'x, y, z'
'-x, y+1/2, -z+1/2'
'-x, -y, -z'
'x, -y-1/2, z-1/2'

loop_
_atom_site_label
_atom_site_type_symbol
_atom_site_fract_x
_atom_site_fract_y
_atom_site_fract_z
_atom_site_U_iso_or_equiv
_atom_site_adp_type
_atom_site_occupancy
_atom_site_symmetry_multiplicity
_atom_site_calc_flag
_atom_site_refinement_flags
N1 N 0.49827(9) 0.04520(10) 0.27698(11) 0.0231(3) Uani 1 1 d .
N2 N 0.57817(10) -0.04238(10) 0.39373(12) 0.0272(3) Uani 1 1 d .
N3 N 0.21021(9) 0.04795(10) 0.18525(11) 0.0233(3) Uani 1 1 d .
N4 N 0.22118(9) -0.02543(10) 0.12795(11) 0.0245(3) Uani 1 1 d .
N5 N 0.30477(9) -0.02106(9) 0.12179(11) 0.0226(3) Uani 1 1 d .
C1 C 0.53174(11) -0.03917(12) 0.29538(14) 0.0253(4) Uani 1 1 d .
H1 H 0.5237 -0.0887 0.2462 0.030 Uiso 1 1 calc R
C2 C 0.52485(12) 0.09792(12) 0.36714(13) 0.0272(4) Uani 1 1 d .
H2 H 0.5106 0.1607 0.3761 0.033 Uiso 1 1 calc R
C3 C 0.57486(12) 0.04287(13) 0.43988(14) 0.0297(4) Uani 1 1 d .
H3 H 0.6027 0.0597 0.5100 0.036 Uiso 1 1 calc R
C4 C 0.62188(14) -0.12576(14) 0.44450(17) 0.0387(5) Uani 1 1 d .
H4A H 0.6345 -0.1677 0.3901 0.046 Uiso 1 1 calc R
H4B H 0.5832 -0.1566 0.4844 0.046 Uiso 1 1 calc R
H4C H 0.6771 -0.1085 0.4928 0.046 Uiso 1 1 calc R
C5 C 0.44147(11) 0.07629(13) 0.17734(14) 0.0270(4) Uani 1 1 d .
H5A H 0.4605 0.0465 0.1171 0.032 Uiso 1 1 calc R
H5B H 0.4476 0.1439 0.1704 0.032 Uiso 1 1 calc R
C6 C 0.34706(11) 0.05313(11) 0.17340(12) 0.0221(3) Uani 1 1 d .
C7 C 0.28478(11) 0.09786(12) 0.21448(13) 0.0241(4) Uani 1 1 d .
H7 H 0.2923 0.1529 0.2553 0.029 Uiso 1 1 calc R
C8 C 0.34041(13) -0.09362(13) 0.06353(14) 0.0302(4) Uani 1 1 d .
H8A H 0.2923 -0.1333 0.0272 0.036 Uiso 1 1 calc R
H8B H 0.3831 -0.1307 0.1132 0.036 Uiso 1 1 calc R
H8C H 0.3696 -0.0653 0.0113 0.036 Uiso 1 1 calc R
C9 C 0.12355(11) 0.06881(12) 0.20493(15) 0.0276(4) Uani 1 1 d .
C10 C 0.06761(13) 0.12329(13) 0.13029(16) 0.0329(4) Uani 1 1 d .
C11 C -0.01373(14) 0.14460(16) 0.15361(19) 0.0447(5) Uani 1 1 d .
H11 H -0.0540 0.1820 0.1058 0.054 Uiso 1 1 calc R
C12 C -0.03695(15) 0.11282(18) 0.2440(2) 0.0510(6) Uani 1 1 d .
H12 H -0.0924 0.1292 0.2583 0.061 Uiso 1 1 calc R
C13 C 0.01975(14) 0.05729(16) 0.31430(18) 0.0434(5) Uani 1 1 d .
H13 H 0.0021 0.0349 0.3756 0.052 Uiso 1 1 calc R
C14 C 0.10200(12) 0.03370(13) 0.29699(15) 0.0313(4) Uani 1 1 d .
C15 C 0.09160(14) 0.15729(14) 0.02908(16) 0.0359(4) Uani 1 1 d .
H15 H 0.1477 0.1261 0.0230 0.043 Uiso 1 1 calc R
C16 C 0.02225(19) 0.1307(2) -0.0677(2) 0.0721(9) Uani 1 1 d .
H16A H 0.0144 0.0636 -0.0694 0.087 Uiso 1 1 calc R
H16B H 0.0412 0.1507 -0.1318 0.087 Uiso 1 1 calc R
H16C H -0.0336 0.1607 -0.0645 0.087 Uiso 1 1 calc R
C17 C 0.1082(3) 0.25996(18) 0.0316(2) 0.0811(10) Uani 1 1 d .
H17A H 0.1546 0.2753 0.0933 0.097 Uiso 1 1 calc R
H17B H 0.0540 0.2927 0.0363 0.097 Uiso 1 1 calc R
H17C H 0.1268 0.2786 -0.0332 0.097 Uiso 1 1 calc R
C18 C 0.16096(13) -0.03187(13) 0.37169(15) 0.0328(4) Uani 1 1 d .
H18 H 0.2217 -0.0273 0.3578 0.039 Uiso 1 1 calc R
C19 C 0.12916(19) -0.12950(16) 0.3487(2) 0.0608(7) Uani 1 1 d .
H19A H 0.1275 -0.1439 0.2742 0.073 Uiso 1 1 calc R
H19B H 0.0700 -0.1359 0.3628 0.073 Uiso 1 1 calc R
H19C H 0.1694 -0.1721 0.3940 0.073 Uiso 1 1 calc R
C20 C 0.16619(17) -0.00914(19) 0.48802(18) 0.0544(6) Uani 1 1 d .
H20A H 0.1871 0.0543 0.5022 0.065 Uiso 1 1 calc R
H20B H 0.2071 -0.0517 0.5324 0.065 Uiso 1 1 calc R
H20C H 0.1077 -0.0154 0.5042 0.065 Uiso 1 1 calc R
S1 S 0.61207(3) 0.28027(3) 0.16218(3) 0.02612(11) Uani 1 1 d .
F1 F 0.66302(9) 0.11286(8) 0.21971(13) 0.0577(4) Uani 1 1 d .
F2 F 0.75999(8) 0.19180(9) 0.16558(12) 0.0527(3) Uani 1 1 d .
F3 F 0.73396(11) 0.21854(12) 0.31870(11) 0.0733(5) Uani 1 1 d .
O1 O 0.65577(9) 0.36837(9) 0.17712(11) 0.0336(3) Uani 1 1 d .
O2 O 0.54738(9) 0.26769(9) 0.22568(12) 0.0390(3) Uani 1 1 d .
O3 O 0.58564(10) 0.25024(10) 0.05445(11) 0.0449(4) Uani 1 1 d .
C21 C 0.69662(14) 0.19726(14) 0.22013(16) 0.0370(4) Uani 1 1 d .
S2 S 0.34782(3) 0.34917(3) 0.39645(3) 0.02983(12) Uani 1 1 d .
F4 F 0.18421(9) 0.33299(10) 0.29519(11) 0.0567(4) Uani 1 1 d .
F5 F 0.25889(9) 0.43107(10) 0.22539(9) 0.0543(4) Uani 1 1 d .
F6 F 0.21586(9) 0.46577(9) 0.36807(11) 0.0518(3) Uani 1 1 d .
O4 O 0.40748(10) 0.42642(9) 0.41238(11) 0.0382(3) Uani 1 1 d .
O5 O 0.32036(10) 0.31805(10) 0.48982(11) 0.0415(4) Uani 1 1 d .
O6 O 0.36944(10) 0.27757(10) 0.32890(12) 0.0444(4) Uani 1 1 d .
C22 C 0.24711(14) 0.39743(14) 0.31759(15) 0.0376(5) Uani 1 1 d .

loop_
_atom_site_aniso_label
_atom_site_aniso_U_11
_atom_site_aniso_U_22
_atom_site_aniso_U_33
_atom_site_aniso_U_23
_atom_site_aniso_U_13
_atom_site_aniso_U_12
N1 0.0214(7) 0.0234(7) 0.0250(7) 0.0017(6) 0.0061(6) -0.0028(6)
N2 0.0251(8) 0.0265(8) 0.0302(8) 0.0040(6) 0.0062(6) 0.0016(6)
N3 0.0222(7) 0.0211(7) 0.0262(7) -0.0017(6) 0.0042(6) 0.0005(6)
N4 0.0248(8) 0.0221(7) 0.0262(7) -0.0018(6) 0.0043(6) -0.0004(6)
N5 0.0245(7) 0.0208(7) 0.0226(7) 0.0011(5) 0.0057(6) -0.0005(6)
C1 0.0225(9) 0.0239(9) 0.0304(9) -0.0005(7) 0.0075(7) -0.0021(7)
C2 0.0315(10) 0.0244(9) 0.0267(9) -0.0013(7) 0.0087(7) -0.0026(7)
C3 0.0324(10) 0.0307(10) 0.0258(9) -0.0011(7) 0.0061(7) -0.0029(8)
C4 0.0361(11) 0.0333(11) 0.0451(12) 0.0121(9) 0.0049(9) 0.0098(9)
C5 0.0239(9) 0.0304(9) 0.0262(9) 0.0068(7) 0.0039(7) -0.0021(7)
C6 0.0258(9) 0.0194(8) 0.0202(8) 0.0036(6) 0.0033(7) -0.0018(7)
C7 0.0255(9) 0.0215(8) 0.0241(8) -0.0011(7) 0.0024(7) -0.0025(7)
C8 0.0375(10) 0.0267(9) 0.0284(9) -0.0048(7) 0.0115(8) 0.0022(8)
C9 0.0214(9) 0.0246(9) 0.0369(10) -0.0043(7) 0.0062(7) 0.0005(7)
C10 0.0290(10) 0.0277(9) 0.0395(10) -0.0011(8) 0.0017(8) 0.0022(8)
C11 0.0319(11) 0.0450(13) 0.0539(13) 0.0046(10) 0.0018(10) 0.0133(9)
C12 0.0298(11) 0.0606(15) 0.0645(15) 0.0018(12) 0.0142(11) 0.0156(10)
C13 0.0327(11) 0.0516(13) 0.0498(12) 0.0041(10) 0.0176(10) 0.0085(10)
C14 0.0255(9) 0.0310(10) 0.0383(10) -0.0018(8) 0.0091(8) 0.0024(8)
C15 0.0350(11) 0.0319(10) 0.0379(11) 0.0025(8) 0.0010(8) 0.0022(8)
C16 0.0617(17) 0.107(2) 0.0431(14) -0.0063(15) 0.0019(12) -0.0294(17)
C17 0.146(3) 0.0406(15) 0.0646(18) -0.0019(13) 0.040(2) -0.0199(17)
C18 0.0283(10) 0.0351(10) 0.0373(10) 0.0048(8) 0.0123(8) 0.0057(8)
C19 0.0635(17) 0.0348(13) 0.0768(18) 0.0012(12) -0.0015(14) 0.0052(12)
C20 0.0561(15) 0.0647(16) 0.0404(12) -0.0024(11) 0.0060(11) 0.0160(12)
S1 0.0266(2) 0.0223(2) 0.0295(2) -0.00206(17) 0.00631(17) -0.00003(17)
F1 0.0576(8) 0.0267(6) 0.0968(11) 0.0127(7) 0.0342(8) 0.0098(6)
F2 0.0336(7) 0.0523(8) 0.0757(9) 0.0027(7) 0.0195(6) 0.0081(6)
F3 0.0871(12) 0.0756(11) 0.0434(8) -0.0017(7) -0.0167(8) 0.0334(9)
O1 0.0356(7) 0.0256(7) 0.0398(7) -0.0003(6) 0.0088(6) -0.0068(6)
O2 0.0369(8) 0.0265(7) 0.0601(9) 0.0039(6) 0.0251(7) 0.0012(6)
O3 0.0521(9) 0.0427(9) 0.0347(8) -0.0109(6) -0.0027(7) 0.0047(7)
C21 0.0347(11) 0.0344(11) 0.0425(11) 0.0009(9) 0.0094(9) 0.0049(9)
S2 0.0422(3) 0.0231(2) 0.0243(2) -0.00301(17) 0.00760(19) 0.00016(19)
F4 0.0487(8) 0.0638(9) 0.0534(8) -0.0046(7) 0.0015(6) -0.0175(7)
F5 0.0642(9) 0.0651(9) 0.0302(6) 0.0143(6) 0.0020(6) -0.0020(7)
F6 0.0539(8) 0.0472(8) 0.0537(8) 0.0014(6) 0.0102(6) 0.0160(6)
O4 0.0450(8) 0.0316(7) 0.0356(7) -0.0050(6) 0.0031(6) -0.0070(6)
O5 0.0573(10) 0.0380(8) 0.0312(7) 0.0086(6) 0.0140(7) 0.0060(7)
O6 0.0553(10) 0.0357(8) 0.0443(8) -0.0168(6) 0.0152(7) 0.0009(7)
C22 0.0454(12) 0.0380(11) 0.0285(10) -0.0004(8) 0.0059(9) -0.0038(9)

loop_
_atom_type_symbol
_atom_type_description
_atom_type_scat_dispersion_real
_atom_type_scat_dispersion_imag
_atom_type_scat_source
C C 0.0033 0.0016 'International Tables Vol C Tables 4.2.6.8 and 6.1.1.4'
H H 0.0000 0.0000 'International Tables Vol C Tables 4.2.6.8 and 6.1.1.4'
N N 0.0061 0.0033 'International Tables Vol C Tables 4.2.6.8 and 6.1.1.4'
O O 0.0106 0.0060 'International Tables Vol C Tables 4.2.6.8 and 6.1.1.4'
F F 0.0171 0.0103 'International Tables Vol C Tables 4.2.6.8 and 6.1.1.4'
S S 0.1246 0.1234 'International Tables Vol C Tables 4.2.6.8 and 6.1.1.4'

loop_
_geom_angle_atom_site_label_1
_geom_angle_atom_site_label_2
_geom_angle_atom_site_label_3
_geom_angle
C1 N1 C2 108.80(15)
C1 N1 C5 125.31(15)
C2 N1 C5 125.89(15)
C1 N2 C3 108.77(15)
C1 N2 C4 124.31(16)
C3 N2 C4 126.86(16)
N4 N3 C7 112.36(14)
N4 N3 C9 119.86(14)
C7 N3 C9 127.70(14)
N5 N4 N3 103.90(13)
N4 N5 C6 112.82(14)
N4 N5 C8 118.70(14)
C6 N5 C8 128.48(15)
N2 C1 N1 108.47(15)
C3 C2 N1 106.62(16)
C2 C3 N2 107.34(16)
N1 C5 C6 111.29(13)
N5 C6 C7 104.95(15)
N5 C6 C5 124.25(15)
C7 C6 C5 130.78(16)
N3 C7 C6 105.96(15)
C10 C9 C14 124.48(17)
C10 C9 N3 117.38(16)
C14 C9 N3 118.14(16)
C11 C10 C9 115.79(19)
C11 C10 C15 121.00(18)
C9 C10 C15 123.21(17)
C12 C11 C10 121.6(2)
C11 C12 C13 120.5(2)
C12 C13 C14 121.2(2)
C13 C14 C9 116.33(18)
C13 C14 C18 120.32(18)
C9 C14 C18 123.23(16)
C17 C15 C16 110.9(2)
C17 C15 C10 111.96(19)
C16 C15 C10 111.53(18)
C19 C18 C14 109.52(18)
C19 C18 C20 110.1(2)
C14 C18 C20 113.01(17)
O3 S1 O2 115.17(10)
O3 S1 O1 115.41(9)
O2 S1 O1 113.77(8)
O3 S1 C21 103.39(9)
O2 S1 C21 102.27(9)
O1 S1 C21 104.59(9)
F3 C21 F1 108.10(18)
F3 C21 F2 107.61(18)
F1 C21 F2 106.12(16)
F3 C21 S1 111.93(14)
F1 C21 S1 110.94(14)
F2 C21 S1 111.86(14)
O5 S2 O4 114.94(9)
O5 S2 O6 115.64(9)
O4 S2 O6 114.84(9)
O5 S2 C22 102.56(9)
O4 S2 C22 103.46(9)
O6 S2 C22 102.80(9)
F6 C22 F5 107.40(17)
F6 C22 F4 107.38(18)
F5 C22 F4 107.11(16)
F6 C22 S2 111.82(14)
F5 C22 S2 112.06(15)
F4 C22 S2 110.82(14)

loop_
_geom_bond_atom_site_label_1
_geom_bond_atom_site_label_2
_geom_bond_distance
N1 C1 1.330(2)
N1 C2 1.381(2)
N1 C5 1.469(2)
N2 C1 1.323(2)
N2 C3 1.378(2)
N2 C4 1.471(2)
N3 N4 1.3279(19)
N3 C7 1.351(2)
N3 C9 1.455(2)
N4 N5 1.321(2)
N5 C6 1.359(2)
N5 C8 1.469(2)
C2 C3 1.347(3)
C5 C6 1.496(2)
C6 C7 1.364(2)
C9 C10 1.398(3)
C9 C14 1.399(3)
C10 C11 1.396(3)
C10 C15 1.517(3)
C11 C12 1.374(3)
C12 C13 1.382(3)
C13 C14 1.387(3)
C14 C18 1.516(3)
C15 C17 1.510(3)
C15 C16 1.517(3)
C18 C19 1.508(3)
C18 C20 1.525(3)
S1 O3 1.4334(14)
S1 O2 1.4392(14)
S1 O1 1.4400(13)
S1 C21 1.821(2)
F1 C21 1.330(2)
F2 C21 1.331(2)
F3 C21 1.320(2)
S2 O5 1.4363(14)
S2 O4 1.4407(14)
S2 O6 1.4415(14)
S2 C22 1.817(2)
F4 C22 1.339(2)
F5 C22 1.336(2)
F6 C22 1.334(2)

loop_
_geom_torsion_atom_site_label_1
_geom_torsion_atom_site_label_2
_geom_torsion_atom_site_label_3
_geom_torsion_atom_site_label_4
_geom_torsion
C7 N3 N4 N5 0.20(18)
C9 N3 N4 N5 177.14(14)
N3 N4 N5 C6 -0.12(18)
N3 N4 N5 C8 179.44(14)
C3 N2 C1 N1 -0.4(2)
C4 N2 C1 N1 177.06(16)
C2 N1 C1 N2 0.30(19)
C5 N1 C1 N2 -178.98(15)
C1 N1 C2 C3 -0.13(19)
C5 N1 C2 C3 179.15(15)
N1 C2 C3 N2 -0.1(2)
C1 N2 C3 C2 0.3(2)
C4 N2 C3 C2 -177.05(17)
C1 N1 C5 C6 85.0(2)
C2 N1 C5 C6 -94.17(19)
N4 N5 C6 C7 0.00(18)
C8 N5 C6 C7 -179.51(16)
N4 N5 C6 C5 -178.58(14)
C8 N5 C6 C5 1.9(3)
N1 C5 C6 N5 -99.04(19)
N1 C5 C6 C7 82.8(2)
N4 N3 C7 C6 -0.21(19)
C9 N3 C7 C6 -176.85(16)
N5 C6 C7 N3 0.12(18)
C5 C6 C7 N3 178.56(16)
N4 N3 C9 C10 -88.0(2)
C7 N3 C9 C10 88.4(2)
N4 N3 C9 C14 92.3(2)
C7 N3 C9 C14 -91.3(2)
C14 C9 C10 C11 1.8(3)
N3 C9 C10 C11 -177.82(17)
C14 C9 C10 C15 -177.58(18)
N3 C9 C10 C15 2.8(3)
C9 C10 C11 C12 -0.6(3)
C15 C10 C11 C12 178.8(2)
C10 C11 C12 C13 -0.9(4)
C11 C12 C13 C14 1.4(4)
C12 C13 C14 C9 -0.3(3)
C12 C13 C14 C18 -176.4(2)
C10 C9 C14 C13 -1.4(3)
N3 C9 C14 C13 178.26(17)
C10 C9 C14 C18 174.60(18)
N3 C9 C14 C18 -5.8(3)
C11 C10 C15 C17 71.2(3)
C9 C10 C15 C17 -109.5(3)
C11 C10 C15 C16 -53.7(3)
C9 C10 C15 C16 125.6(2)
C13 C14 C18 C19 77.2(3)
C9 C14 C18 C19 -98.6(2)
C13 C14 C18 C20 -46.0(3)
C9 C14 C18 C20 138.2(2)
O3 S1 C21 F3 175.08(16)
O2 S1 C21 F3 -64.97(17)
O1 S1 C21 F3 53.90(17)
O3 S1 C21 F1 -64.07(16)
O2 S1 C21 F1 55.87(16)
O1 S1 C21 F1 174.75(14)
O3 S1 C21 F2 54.22(17)
O2 S1 C21 F2 174.17(14)
O1 S1 C21 F2 -66.96(16)
O5 S2 C22 F6 59.23(16)
O4 S2 C22 F6 -60.60(16)
O6 S2 C22 F6 179.58(14)
O5 S2 C22 F5 179.88(14)
O4 S2 C22 F5 60.05(16)
O6 S2 C22 F5 -59.77(16)
O5 S2 C22 F4 -60.53(15)
O4 S2 C22 F4 179.64(13)
O6 S2 C22 F4 59.82(16)

loop_
_cod_related_entry_id
_cod_related_entry_database
_cod_related_entry_code
1 ChemSpider 30659847
